data_4072424
loop_
_publ_author_name
'Whited, Matthew T.'
'Grubbs, Robert H.'

_publ_section_title
;
 Synthesis and Reactivity of Iridium(III) Dihydrido Aminocarbenes
;
_journal_issue 22
_journal_name_full Organometallics
_journal_page_first 5737
_journal_paper_doi 10.1021/om8009365
_journal_volume 27
_journal_year 2008
_chemical_formula_sum 'C32 H56 Ir N3 P2'
_chemical_formula_weight 736.94
_chemical_name_systematic
; 
 ? 
;
_space_group_IT_number 14
_symmetry_cell_setting monoclinic
_symmetry_space_group_name_Hall '-P 2ybc'
_symmetry_space_group_name_H-M 'P 1 21/c 1'
_atom_sites_solution_hydrogens geom
_atom_sites_solution_primary direct
_atom_sites_solution_secondary difmap
_audit_creation_method SHELXL-97
_cell_angle_alpha 90.00
_cell_angle_beta 96.727(2)
_cell_angle_gamma 90.00
_cell_formula_units_Z 8
_cell_length_a 17.0501(16)
_cell_length_b 22.666(2)
_cell_length_c 17.7204(16)
_cell_measurement_reflns_used 9978
_cell_measurement_temperature 296(2)
_cell_measurement_theta_max 37.99
_cell_measurement_theta_min 2.39
_cell_volume 6801.0(11)
_computing_cell_refinement 'Bruker SMART'
_computing_data_collection 'Bruker SMART'
_computing_data_reduction 'Bruker SAINT'
_computing_molecular_graphics 'Bruker SHELXTL'
_computing_publication_material 'Bruker SHELXTL'
_computing_structure_refinement 'SHELXL-97 (Sheldrick, 2008)'
_computing_structure_solution 'SHELXS-97 (Sheldrick, 2008)'
_diffrn_ambient_temperature 296(2)
_diffrn_measured_fraction_theta_full 0.995
_diffrn_measured_fraction_theta_max 0.983
_diffrn_measurement_device_type 'CCD area detector'
_diffrn_measurement_method 'phi and omega scans'
_diffrn_radiation_monochromator graphite
_diffrn_radiation_source 'fine-focus sealed tube'
_diffrn_radiation_type MoK\a
_diffrn_radiation_wavelength 0.71073
_diffrn_reflns_av_R_equivalents 0.0544
_diffrn_reflns_av_sigmaI/netI 0.0418
_diffrn_reflns_limit_h_max 29
_diffrn_reflns_limit_h_min -29
_diffrn_reflns_limit_k_max 37
_diffrn_reflns_limit_k_min -38
_diffrn_reflns_limit_l_max 30
_diffrn_reflns_limit_l_min -30
_diffrn_reflns_number 298006
_diffrn_reflns_theta_full 35.00
_diffrn_reflns_theta_max 38.01
_diffrn_reflns_theta_min 1.80
_exptl_absorpt_coefficient_mu 4.044
_exptl_absorpt_correction_T_max 0.667
_exptl_absorpt_correction_T_min 0.499
_exptl_absorpt_correction_type multi-scan
_exptl_absorpt_process_details 'Bruker SADABS'
_exptl_crystal_colour yellow
_exptl_crystal_density_diffrn 1.439
_exptl_crystal_density_method 'not measured'
_exptl_crystal_description prism
_exptl_crystal_F_000 3008
_exptl_crystal_size_max 0.20
_exptl_crystal_size_mid 0.20
_exptl_crystal_size_min 0.10
_refine_diff_density_max 2.990
_refine_diff_density_min -1.075
_refine_diff_density_rms 0.144
_refine_ls_extinction_method none
_refine_ls_goodness_of_fit_ref 1.023
_refine_ls_hydrogen_treatment mixed
_refine_ls_matrix_type full
_refine_ls_number_parameters 727
_refine_ls_number_reflns 36417
_refine_ls_number_restraints 6
_refine_ls_restrained_S_all 1.027
_refine_ls_R_factor_all 0.0556
_refine_ls_R_factor_gt 0.0308
_refine_ls_shift/su_max 0.002
_refine_ls_shift/su_mean 0.000
_refine_ls_structure_factor_coef Fsqd
_refine_ls_weighting_details 'calc w=1/[\s^2^(Fo^2^)+(0.0230P)^2^+7.2237P] where P=(Fo^2^+2Fc^2^)/3'
_refine_ls_weighting_scheme calc
_refine_ls_wR_factor_gt 0.0586
_refine_ls_wR_factor_ref 0.0652
_reflns_number_gt 27531
_reflns_number_total 36417
_reflns_threshold_expression >2sigma(I)
_cod_data_source_file om8009365_si_002.cif
_cod_data_source_block mtw82_abs
_cod_depositor_comments
;
The following automatic conversions were performed:

'_symmetry_cell_setting' value 'Monoclinic' changed to 'monoclinic'
according to /home/saulius/struct/CIF-dictionaries/cif_core.dic
dictionary named 'cif_core.dic' version 2.4.1 from 2010-06-29.

Automatic conversion script
Id: cif_fix_values 1715 2011-07-08 13:25:40Z adriana 
;
_cod_original_sg_symbol_H-M P2(1)/c
_cod_database_code 4072424

loop_
_symmetry_equiv_pos_as_xyz
'x, y, z'
'-x, y+1/2, -z+1/2'
'-x, -y, -z'
'x, -y-1/2, z-1/2'

loop_
_atom_site_label
_atom_site_type_symbol
_atom_site_fract_x
_atom_site_fract_y
_atom_site_fract_z
_atom_site_U_iso_or_equiv
_atom_site_adp_type
_atom_site_occupancy
_atom_site_symmetry_multiplicity
_atom_site_calc_flag
_atom_site_refinement_flags
Ir1 Ir 0.308078(4) 0.225757(3) 0.344043(4) 0.01383(2) Uani 1 1 d .
P1 P 0.27510(3) 0.13576(2) 0.39057(3) 0.01531(9) Uani 1 1 d .
P2 P 0.36858(3) 0.31543(2) 0.33650(3) 0.01477(8) Uani 1 1 d .
N1 N 0.37061(10) 0.23131(8) 0.45565(9) 0.0172(3) Uani 1 1 d .
N2 N 0.17987(10) 0.22076(7) 0.21043(9) 0.0165(3) Uani 1 1 d .
N3 N 0.14915(11) 0.11719(8) 0.10626(11) 0.0234(4) Uani 1 1 d .
C1 C 0.39267(11) 0.17958(9) 0.49367(11) 0.0172(3) Uani 1 1 d .
C2 C 0.45764(12) 0.17442(10) 0.55077(12) 0.0214(4) Uani 1 1 d .
H2 H 0.4863 0.2079 0.5669 0.026 Uiso 1 1 calc R
C3 C 0.47914(12) 0.12040(10) 0.58294(12) 0.0226(4) Uani 1 1 d .
H3 H 0.5226 0.1185 0.6198 0.027 Uiso 1 1 calc R
C4 C 0.43775(13) 0.06862(10) 0.56202(11) 0.0219(4) Uani 1 1 d .
C5 C 0.37429(13) 0.07315(10) 0.50503(11) 0.0208(4) Uani 1 1 d .
H5 H 0.3458 0.0394 0.4898 0.025 Uiso 1 1 calc R
C6 C 0.35220(12) 0.12709(9) 0.47005(11) 0.0178(3) Uani 1 1 d .
C7 C 0.46307(16) 0.01047(11) 0.59811(13) 0.0314(5) Uani 1 1 d .
H7A H 0.5039 -0.0065 0.5720 0.047 Uiso 1 1 calc R
H7B H 0.4187 -0.0158 0.5949 0.047 Uiso 1 1 calc R
H7C H 0.4828 0.0167 0.6505 0.047 Uiso 1 1 calc R
C8 C 0.38726(11) 0.28624(9) 0.48650(10) 0.0162(3) Uani 1 1 d .
C9 C 0.39813(11) 0.29860(10) 0.56544(11) 0.0191(4) Uani 1 1 d .
H9 H 0.3956 0.2680 0.6000 0.023 Uiso 1 1 calc R
C10 C 0.41241(12) 0.35554(10) 0.59199(12) 0.0210(4) Uani 1 1 d .
H10 H 0.4191 0.3622 0.6441 0.025 Uiso 1 1 calc R
C11 C 0.41712(12) 0.40345(10) 0.54275(12) 0.0217(4) Uani 1 1 d .
C12 C 0.40424(12) 0.39206(10) 0.46502(12) 0.0208(4) Uani 1 1 d .
H12 H 0.4060 0.4232 0.4311 0.025 Uiso 1 1 calc R
C13 C 0.38872(11) 0.33509(9) 0.43645(11) 0.0169(3) Uani 1 1 d .
C14 C 0.43359(16) 0.46508(11) 0.57349(15) 0.0316(5) Uani 1 1 d .
H14A H 0.4279 0.4928 0.5323 0.047 Uiso 1 1 calc R
H14B H 0.4864 0.4669 0.5989 0.047 Uiso 1 1 calc R
H14C H 0.3968 0.4746 0.6088 0.047 Uiso 1 1 calc R
C15 C 0.18022(12) 0.12846(9) 0.43190(11) 0.0193(4) Uani 1 1 d .
H15 H 0.1377 0.1359 0.3909 0.023 Uiso 1 1 calc R
C16 C 0.17478(13) 0.17612(10) 0.49204(12) 0.0225(4) Uani 1 1 d .
H16A H 0.1231 0.1755 0.5085 0.034 Uiso 1 1 calc R
H16B H 0.1841 0.2141 0.4708 0.034 Uiso 1 1 calc R
H16C H 0.2137 0.1688 0.5347 0.034 Uiso 1 1 calc R
C17 C 0.16463(15) 0.06779(10) 0.46532(14) 0.0282(5) Uani 1 1 d .
H17A H 0.2047 0.0594 0.5066 0.042 Uiso 1 1 calc R
H17B H 0.1657 0.0382 0.4267 0.042 Uiso 1 1 calc R
H3A H 0.1138 0.0678 0.4835 0.042 Uiso 1 1 calc R
C18 C 0.27998(14) 0.06693(9) 0.33487(11) 0.0217(4) Uani 1 1 d .
H18 H 0.2811 0.0338 0.3705 0.026 Uiso 1 1 calc R
C19 C 0.20703(17) 0.05935(11) 0.27666(14) 0.0318(5) Uani 1 1 d .
H19A H 0.2047 0.0910 0.2404 0.048 Uiso 1 1 calc R
H19B H 0.1604 0.0600 0.3022 0.048 Uiso 1 1 calc R
H19C H 0.2102 0.0224 0.2508 0.048 Uiso 1 1 calc R
C20 C 0.35534(16) 0.06411(11) 0.29635(14) 0.0317(5) Uani 1 1 d .
H20A H 0.3604 0.0255 0.2751 0.047 Uiso 1 1 calc R
H20B H 0.4001 0.0719 0.3331 0.047 Uiso 1 1 calc R
H20C H 0.3529 0.0931 0.2566 0.047 Uiso 1 1 calc R
C21 C 0.31791(12) 0.37962(9) 0.28837(11) 0.0186(4) Uani 1 1 d .
H21 H 0.3514 0.4144 0.2996 0.022 Uiso 1 1 calc R
C22 C 0.23862(13) 0.39150(11) 0.31736(13) 0.0262(4) Uani 1 1 d .
H22A H 0.2156 0.4266 0.2939 0.039 Uiso 1 1 calc R
H22B H 0.2464 0.3967 0.3715 0.039 Uiso 1 1 calc R
H22C H 0.2039 0.3587 0.3049 0.039 Uiso 1 1 calc R
C23 C 0.30646(13) 0.37088(10) 0.20196(12) 0.0243(4) Uani 1 1 d .
H23A H 0.2718 0.3380 0.1895 0.036 Uiso 1 1 calc R
H23B H 0.3566 0.3632 0.1844 0.036 Uiso 1 1 calc R
H23C H 0.2838 0.4059 0.1779 0.036 Uiso 1 1 calc R
C24 C 0.46726(11) 0.31578(10) 0.30149(12) 0.0198(4) Uani 1 1 d .
H24 H 0.4603 0.3005 0.2494 0.024 Uiso 1 1 calc R
C25 C 0.50575(13) 0.37678(11) 0.29903(14) 0.0274(5) Uani 1 1 d .
H25A H 0.5129 0.3933 0.3493 0.041 Uiso 1 1 calc R
H25B H 0.4723 0.4022 0.2660 0.041 Uiso 1 1 calc R
H25C H 0.5561 0.3730 0.2803 0.041 Uiso 1 1 calc R
C26 C 0.52200(12) 0.27327(11) 0.34926(13) 0.0254(4) Uani 1 1 d .
H26A H 0.5709 0.2699 0.3278 0.038 Uiso 1 1 calc R
H26B H 0.4974 0.2352 0.3498 0.038 Uiso 1 1 calc R
H26C H 0.5321 0.2880 0.4003 0.038 Uiso 1 1 calc R
C27 C 0.25468(11) 0.22281(9) 0.23932(11) 0.0166(3) Uani 1 1 d .
H27 H 0.2895 0.2229 0.2026 0.020 Uiso 1 1 calc R
C28 C 0.11528(12) 0.21718(11) 0.25742(13) 0.0239(4) Uani 1 1 d .
H28A H 0.0949 0.1777 0.2561 0.036 Uiso 1 1 calc R
H28B H 0.0741 0.2440 0.2383 0.036 Uiso 1 1 calc R
H28C H 0.1344 0.2276 0.3088 0.036 Uiso 1 1 calc R
C29 C 0.15530(13) 0.22467(9) 0.12834(11) 0.0204(4) Uani 1 1 d .
H29A H 0.2020 0.2272 0.1021 0.024 Uiso 1 1 calc R
H29B H 0.1252 0.2607 0.1179 0.024 Uiso 1 1 calc R
C30 C 0.10550(12) 0.17253(10) 0.09665(12) 0.0212(4) Uani 1 1 d .
H30A H 0.0585 0.1699 0.1224 0.025 Uiso 1 1 calc R
H30B H 0.0889 0.1790 0.0430 0.025 Uiso 1 1 calc R
C31 C 0.09574(15) 0.06678(11) 0.10375(15) 0.0317(5) Uani 1 1 d .
H31A H 0.0645 0.0653 0.0551 0.048 Uiso 1 1 calc R
H31B H 0.0617 0.0707 0.1429 0.048 Uiso 1 1 calc R
H31C H 0.1259 0.0311 0.1116 0.048 Uiso 1 1 calc R
C32 C 0.20460(15) 0.11047(13) 0.05037(18) 0.0393(6) Uani 1 1 d .
H32A H 0.2366 0.0761 0.0623 0.059 Uiso 1 1 calc R
H32B H 0.2378 0.1447 0.0513 0.059 Uiso 1 1 calc R
H32C H 0.1760 0.1061 0.0007 0.059 Uiso 1 1 calc R
H1A H 0.3788(17) 0.1933(13) 0.3125(16) 0.034(8) Uiso 1 1 d .
H2A H 0.8841(16) 0.2256(12) 0.0971(16) 0.026(7) Uiso 1 1 d .
Ir2 Ir 0.806798(4) 0.245353(3) 0.037400(4) 0.01268(2) Uani 1 1 d .
P3 P 0.83360(3) 0.34271(2) 0.06004(3) 0.01557(9) Uani 1 1 d .
P4 P 0.80904(3) 0.15217(2) -0.01265(3) 0.01355(8) Uani 1 1 d .
N4 N 0.88876(10) 0.25920(7) -0.04378(10) 0.0161(3) Uani 1 1 d .
N5 N 0.66335(11) 0.21770(8) 0.11588(10) 0.0220(3) Uani 1 1 d .
N6 N 0.67701(15) 0.12002(11) 0.23123(12) 0.0369(5) Uani 1 1 d .
C33 C 0.90032(12) 0.31608(9) -0.06888(12) 0.0187(3) Uani 1 1 d .
C34 C 0.92989(14) 0.33080(10) -0.13790(13) 0.0248(4) Uani 1 1 d .
H34 H 0.9433 0.3008 -0.1698 0.030 Uiso 1 1 calc R
C35 C 0.93918(18) 0.38901(11) -0.15872(15) 0.0354(6) Uani 1 1 d .
H35 H 0.9595 0.3970 -0.2041 0.042 Uiso 1 1 calc R
C36 C 0.9191(2) 0.43601(11) -0.11412(17) 0.0436(8) Uani 1 1 d .
C37 C 0.88706(18) 0.42204(10) -0.04748(15) 0.0341(6) Uani 1 1 d .
H37 H 0.8723 0.4525 -0.0170 0.041 Uiso 1 1 calc R
C38 C 0.87638(13) 0.36375(9) -0.02502(12) 0.0219(4) Uani 1 1 d .
C39 C 0.9310(3) 0.49912(14) -0.1371(2) 0.0686(11) Uani 1 1 d U
H39A H 0.9606 0.5198 -0.0959 0.103 Uiso 1 1 calc R
H39B H 0.8806 0.5178 -0.1493 0.103 Uiso 1 1 calc R
H39C H 0.9595 0.5000 -0.1808 0.103 Uiso 1 1 calc R
C40 C 0.93113(11) 0.21160(8) -0.06557(10) 0.0148(3) Uani 1 1 d .
C41 C 1.00502(11) 0.21463(9) -0.09479(11) 0.0177(3) Uani 1 1 d .
H41 H 1.0277 0.2513 -0.1013 0.021 Uiso 1 1 calc R
C42 C 1.04406(11) 0.16416(9) -0.11384(12) 0.0192(4) Uani 1 1 d .
H42 H 1.0923 0.1679 -0.1331 0.023 Uiso 1 1 calc R
C43 C 1.01337(11) 0.10774(9) -0.10507(11) 0.0181(3) Uani 1 1 d .
C44 C 0.94251(11) 0.10418(9) -0.07304(11) 0.0170(3) Uani 1 1 d .
H44 H 0.9215 0.0672 -0.0648 0.020 Uiso 1 1 calc R
C45 C 0.90213(10) 0.15418(8) -0.05303(10) 0.0148(3) Uani 1 1 d .
C46 C 1.05476(13) 0.05266(10) -0.12738(14) 0.0252(4) Uani 1 1 d .
H46A H 1.0528 0.0510 -0.1817 0.038 Uiso 1 1 calc R
H46B H 1.0290 0.0186 -0.1096 0.038 Uiso 1 1 calc R
H46C H 1.1088 0.0534 -0.1050 0.038 Uiso 1 1 calc R
C47 C 0.75366(13) 0.39714(9) 0.06830(12) 0.0209(4) Uani 1 1 d .
H47 H 0.7775 0.4365 0.0696 0.025 Uiso 1 1 calc R
C48 C 0.69067(17) 0.39503(14) 0.00037(15) 0.0403(7) Uani 1 1 d .
H48A H 0.6677 0.3563 -0.0037 0.060 Uiso 1 1 calc R
H48B H 0.7141 0.4038 -0.0450 0.060 Uiso 1 1 calc R
H48C H 0.6504 0.4236 0.0068 0.060 Uiso 1 1 calc R
C49 C 0.71533(17) 0.38942(13) 0.14146(15) 0.0371(6) Uani 1 1 d .
H49A H 0.6765 0.4197 0.1446 0.056 Uiso 1 1 calc R
H49B H 0.7550 0.3923 0.1844 0.056 Uiso 1 1 calc R
H49C H 0.6904 0.3514 0.1413 0.056 Uiso 1 1 calc R
C50 C 0.91036(15) 0.36313(11) 0.13887(14) 0.0307(5) Uani 1 1 d .
H50 H 0.9101 0.4060 0.1457 0.037 Uiso 1 1 calc R
C51 C 0.9004(2) 0.3352(2) 0.21006(19) 0.0600(10) Uani 1 1 d .
H51A H 0.9035 0.2931 0.2045 0.090 Uiso 1 1 calc R
H51B H 0.8498 0.3455 0.2248 0.090 Uiso 1 1 calc R
H51C H 0.9413 0.3482 0.2483 0.090 Uiso 1 1 calc R
C52 C 0.99220(17) 0.34387(15) 0.1189(2) 0.0529(9) Uani 1 1 d .
H52A H 1.0316 0.3530 0.1605 0.079 Uiso 1 1 calc R
H52B H 1.0040 0.3645 0.0742 0.079 Uiso 1 1 calc R
H52C H 0.9920 0.3022 0.1094 0.079 Uiso 1 1 calc R
C53 C 0.73644(11) 0.13323(9) -0.09630(11) 0.0179(3) Uani 1 1 d .
H53 H 0.6838 0.1329 -0.0793 0.022 Uiso 1 1 calc R
C54 C 0.73736(13) 0.18163(10) -0.15611(12) 0.0229(4) Uani 1 1 d .
H54A H 0.7886 0.1833 -0.1734 0.034 Uiso 1 1 calc R
H54B H 0.7257 0.2189 -0.1343 0.034 Uiso 1 1 calc R
H54C H 0.6983 0.1731 -0.1983 0.034 Uiso 1 1 calc R
C55 C 0.74955(13) 0.07307(10) -0.13214(13) 0.0243(4) Uani 1 1 d .
H55A H 0.7073 0.0652 -0.1716 0.037 Uiso 1 1 calc R
H55B H 0.7507 0.0429 -0.0940 0.037 Uiso 1 1 calc R
H55C H 0.7988 0.0734 -0.1533 0.037 Uiso 1 1 calc R
C56 C 0.81424(12) 0.08511(9) 0.04761(11) 0.0183(3) Uani 1 1 d .
H56 H 0.8381 0.0537 0.0199 0.022 Uiso 1 1 calc R
C57 C 0.73298(14) 0.06345(11) 0.06449(14) 0.0277(5) Uani 1 1 d .
H57A H 0.7385 0.0260 0.0898 0.042 Uiso 1 1 calc R
H57B H 0.6989 0.0593 0.0177 0.042 Uiso 1 1 calc R
H57C H 0.7106 0.0915 0.0965 0.042 Uiso 1 1 calc R
C58 C 0.86791(14) 0.09570(10) 0.12185(13) 0.0251(4) Uani 1 1 d .
H58A H 0.8453 0.1258 0.1508 0.038 Uiso 1 1 calc R
H58B H 0.9191 0.1082 0.1106 0.038 Uiso 1 1 calc R
H58C H 0.8730 0.0598 0.1508 0.038 Uiso 1 1 calc R
C59 C 0.73703(12) 0.23563(9) 0.11693(11) 0.0183(3) Uani 1 1 d .
H59 H 0.7607 0.2457 0.1652 0.022 Uiso 1 1 calc R
C60 C 0.61574(13) 0.19892(12) 0.04573(14) 0.0297(5) Uani 1 1 d .
H60A H 0.6334 0.2191 0.0032 0.044 Uiso 1 1 calc R
H60B H 0.5612 0.2082 0.0487 0.044 Uiso 1 1 calc R
H60C H 0.6214 0.1571 0.0393 0.044 Uiso 1 1 calc R
C61 C 0.62190(15) 0.21594(11) 0.18394(14) 0.0289(5) Uani 1 1 d .
H61A H 0.5721 0.2367 0.1735 0.035 Uiso 1 1 calc R
H61B H 0.6533 0.2365 0.2249 0.035 Uiso 1 1 calc R
C62 C 0.60592(16) 0.15352(13) 0.20980(16) 0.0360(6) Uani 1 1 d .
H62A H 0.5757 0.1555 0.2528 0.043 Uiso 1 1 calc R
H62B H 0.5740 0.1331 0.1690 0.043 Uiso 1 1 calc R
C63 C 0.7257(2) 0.14718(17) 0.29674(18) 0.0553(9) Uani 1 1 d .
H63A H 0.7467 0.1840 0.2814 0.083 Uiso 1 1 calc R
H63B H 0.7683 0.1211 0.3144 0.083 Uiso 1 1 calc R
H63C H 0.6936 0.1540 0.3369 0.083 Uiso 1 1 calc R
C64 C 0.6626(3) 0.05949(15) 0.2471(2) 0.0674(12) Uani 1 1 d .
H64A H 0.6309 0.0569 0.2884 0.101 Uiso 1 1 calc R
H64B H 0.7119 0.0397 0.2609 0.101 Uiso 1 1 calc R
H64C H 0.6351 0.0412 0.2028 0.101 Uiso 1 1 calc R
H1B H 0.233(2) 0.2546(14) 0.3706(19) 0.044(9) Uiso 1 1 d .
H2B H 0.7360(19) 0.2658(14) -0.0273(18) 0.042(9) Uiso 1 1 d .

loop_
_atom_site_aniso_label
_atom_site_aniso_U_11
_atom_site_aniso_U_22
_atom_site_aniso_U_33
_atom_site_aniso_U_23
_atom_site_aniso_U_13
_atom_site_aniso_U_12
Ir1 0.01529(3) 0.01329(3) 0.01313(3) 0.00160(2) 0.00256(2) 0.00002(2)
P1 0.0205(2) 0.0122(2) 0.01334(19) 0.00053(16) 0.00267(16) 0.00075(17)
P2 0.01450(19) 0.0156(2) 0.0147(2) 0.00109(16) 0.00404(15) -0.00084(16)
N1 0.0189(7) 0.0169(8) 0.0157(7) 0.0022(6) 0.0011(5) -0.0001(6)
N2 0.0180(7) 0.0152(7) 0.0161(7) 0.0018(5) 0.0014(5) -0.0008(6)
N3 0.0181(8) 0.0201(9) 0.0302(9) -0.0018(7) -0.0044(7) -0.0009(6)
C1 0.0180(8) 0.0201(9) 0.0139(8) 0.0026(6) 0.0033(6) 0.0015(7)
C2 0.0179(8) 0.0252(10) 0.0211(9) 0.0026(8) 0.0015(7) 0.0005(7)
C3 0.0193(9) 0.0311(12) 0.0172(9) 0.0052(8) 0.0021(7) 0.0056(8)
C4 0.0265(10) 0.0235(10) 0.0162(8) 0.0037(7) 0.0044(7) 0.0092(8)
C5 0.0276(10) 0.0181(9) 0.0169(8) 0.0022(7) 0.0037(7) 0.0045(7)
C6 0.0207(8) 0.0181(9) 0.0151(8) 0.0015(6) 0.0039(6) 0.0027(7)
C7 0.0439(14) 0.0264(12) 0.0230(10) 0.0069(9) 0.0001(9) 0.0120(10)
C8 0.0139(7) 0.0199(9) 0.0152(8) -0.0001(6) 0.0033(6) -0.0009(6)
C9 0.0161(8) 0.0248(10) 0.0168(8) 0.0000(7) 0.0033(6) 0.0002(7)
C10 0.0178(8) 0.0284(11) 0.0173(8) -0.0050(7) 0.0038(6) 0.0003(7)
C11 0.0182(8) 0.0237(10) 0.0234(9) -0.0063(8) 0.0038(7) -0.0009(7)
C12 0.0207(9) 0.0203(10) 0.0223(9) -0.0024(7) 0.0059(7) -0.0022(7)
C13 0.0168(8) 0.0186(9) 0.0161(8) 0.0008(6) 0.0044(6) -0.0017(7)
C14 0.0376(13) 0.0267(12) 0.0305(12) -0.0093(9) 0.0038(10) -0.0019(10)
C15 0.0227(9) 0.0163(9) 0.0192(9) 0.0008(7) 0.0036(7) -0.0031(7)
C16 0.0273(10) 0.0202(10) 0.0214(9) -0.0008(7) 0.0092(8) -0.0005(8)
C17 0.0349(12) 0.0201(11) 0.0311(11) 0.0043(8) 0.0103(9) -0.0058(9)
C18 0.0351(11) 0.0142(9) 0.0157(8) -0.0005(7) 0.0026(7) 0.0035(8)
C19 0.0483(15) 0.0196(11) 0.0253(11) -0.0069(8) -0.0049(10) 0.0023(10)
C20 0.0465(14) 0.0251(12) 0.0253(11) -0.0015(9) 0.0126(10) 0.0099(10)
C21 0.0181(8) 0.0164(9) 0.0217(9) 0.0043(7) 0.0039(7) 0.0004(7)
C22 0.0240(10) 0.0271(11) 0.0290(11) 0.0076(9) 0.0094(8) 0.0080(8)
C23 0.0261(10) 0.0250(11) 0.0218(9) 0.0062(8) 0.0030(8) 0.0010(8)
C24 0.0160(8) 0.0249(10) 0.0193(8) 0.0000(7) 0.0051(6) -0.0008(7)
C25 0.0201(9) 0.0310(12) 0.0320(11) 0.0025(9) 0.0070(8) -0.0063(8)
C26 0.0174(9) 0.0326(12) 0.0267(10) 0.0011(9) 0.0041(7) 0.0034(8)
C27 0.0186(8) 0.0147(8) 0.0169(8) 0.0027(6) 0.0044(6) 0.0003(6)
C28 0.0183(9) 0.0301(12) 0.0238(10) 0.0003(8) 0.0045(7) 0.0003(8)
C29 0.0233(9) 0.0192(9) 0.0176(8) 0.0039(7) -0.0020(7) 0.0007(7)
C30 0.0172(8) 0.0243(10) 0.0205(9) 0.0001(7) -0.0038(7) 0.0017(7)
C31 0.0319(12) 0.0245(12) 0.0355(13) 0.0023(9) -0.0094(10) -0.0057(9)
C32 0.0211(11) 0.0384(15) 0.0585(18) -0.0140(13) 0.0055(11) -0.0001(10)
Ir2 0.01487(3) 0.01040(3) 0.01300(3) -0.00055(2) 0.00263(2) 0.00195(2)
P3 0.0191(2) 0.0115(2) 0.0161(2) -0.00101(16) 0.00243(16) 0.00239(17)
P4 0.01364(19) 0.0117(2) 0.0156(2) -0.00139(15) 0.00275(15) 0.00093(15)
N4 0.0178(7) 0.0117(7) 0.0199(7) -0.0002(5) 0.0067(6) 0.0022(5)
N5 0.0251(8) 0.0196(9) 0.0232(8) -0.0018(6) 0.0109(7) 0.0020(7)
N6 0.0518(14) 0.0339(12) 0.0256(10) 0.0060(9) 0.0070(9) 0.0089(10)
C33 0.0214(9) 0.0133(8) 0.0222(9) 0.0009(7) 0.0062(7) 0.0015(7)
C34 0.0315(11) 0.0188(10) 0.0264(10) 0.0024(8) 0.0135(8) 0.0033(8)
C35 0.0541(16) 0.0211(11) 0.0357(13) 0.0072(9) 0.0254(12) 0.0030(11)
C36 0.078(2) 0.0138(11) 0.0454(16) 0.0049(10) 0.0352(15) 0.0012(12)
C37 0.0568(16) 0.0129(10) 0.0369(13) 0.0004(9) 0.0236(12) 0.0035(10)
C38 0.0298(10) 0.0126(9) 0.0253(10) 0.0002(7) 0.0117(8) 0.0008(7)
C39 0.123(3) 0.0258(14) 0.068(2) 0.0104(14) 0.056(2) 0.0011(17)
C40 0.0143(7) 0.0138(8) 0.0165(8) -0.0015(6) 0.0022(6) 0.0012(6)
C41 0.0147(7) 0.0157(9) 0.0233(9) -0.0004(7) 0.0052(6) 0.0000(6)
C42 0.0144(8) 0.0205(9) 0.0236(9) -0.0020(7) 0.0056(6) 0.0018(7)
C43 0.0147(8) 0.0182(9) 0.0218(9) -0.0041(7) 0.0034(6) 0.0029(6)
C44 0.0155(8) 0.0150(9) 0.0206(8) -0.0024(7) 0.0022(6) 0.0019(6)
C45 0.0127(7) 0.0152(8) 0.0166(8) -0.0023(6) 0.0015(6) 0.0012(6)
C46 0.0201(9) 0.0207(10) 0.0361(12) -0.0081(8) 0.0087(8) 0.0032(8)
C47 0.0279(10) 0.0149(9) 0.0205(9) -0.0004(7) 0.0053(7) 0.0067(7)
C48 0.0416(15) 0.0444(16) 0.0320(13) -0.0076(11) -0.0081(11) 0.0263(12)
C49 0.0408(14) 0.0424(16) 0.0310(12) 0.0022(11) 0.0164(11) 0.0192(12)
C50 0.0303(11) 0.0237(11) 0.0349(12) -0.0112(9) -0.0093(9) 0.0044(9)
C51 0.054(2) 0.087(3) 0.0377(17) -0.0029(17) -0.0004(14) -0.0098(19)
C52 0.0285(13) 0.0454(18) 0.079(2) -0.0307(16) -0.0187(14) 0.0121(12)
C53 0.0150(8) 0.0194(9) 0.0192(8) -0.0062(7) 0.0016(6) 0.0002(7)
C54 0.0227(9) 0.0270(11) 0.0180(9) -0.0019(7) -0.0015(7) 0.0049(8)
C55 0.0250(10) 0.0229(10) 0.0251(10) -0.0084(8) 0.0025(8) -0.0014(8)
C56 0.0232(9) 0.0127(8) 0.0198(9) 0.0001(6) 0.0064(7) 0.0017(7)
C57 0.0305(11) 0.0232(11) 0.0312(11) 0.0011(9) 0.0110(9) -0.0055(9)
C58 0.0309(11) 0.0189(10) 0.0248(10) 0.0045(8) 0.0005(8) 0.0057(8)
C59 0.0234(9) 0.0141(8) 0.0179(8) 0.0006(6) 0.0051(7) 0.0035(7)
C60 0.0181(9) 0.0398(14) 0.0317(12) -0.0060(10) 0.0051(8) -0.0005(9)
C61 0.0319(11) 0.0300(12) 0.0280(11) 0.0005(9) 0.0165(9) 0.0038(9)
C62 0.0371(14) 0.0417(15) 0.0309(12) 0.0015(11) 0.0118(10) -0.0060(11)
C63 0.069(2) 0.058(2) 0.0365(16) 0.0082(15) -0.0075(15) 0.0095(18)
C64 0.109(3) 0.0330(17) 0.069(2) 0.0138(16) 0.049(2) 0.0001(19)

loop_
_atom_type_symbol
_atom_type_description
_atom_type_scat_dispersion_real
_atom_type_scat_dispersion_imag
_atom_type_scat_source
C C 0.0033 0.0016 'International Tables Vol C Tables 4.2.6.8 and 6.1.1.4'
H H 0.0000 0.0000 'International Tables Vol C Tables 4.2.6.8 and 6.1.1.4'
N N 0.0061 0.0033 'International Tables Vol C Tables 4.2.6.8 and 6.1.1.4'
P P 0.1023 0.0942 'International Tables Vol C Tables 4.2.6.8 and 6.1.1.4'
Ir Ir -1.4442 7.9887 'International Tables Vol C Tables 4.2.6.8 and 6.1.1.4'

loop_
_geom_angle_atom_site_label_1
_geom_angle_atom_site_label_2
_geom_angle_atom_site_label_3
_geom_angle
C27 Ir1 N1 177.20(7)
C27 Ir1 P2 97.86(6)
N1 Ir1 P2 79.78(5)
C27 Ir1 P1 101.69(6)
N1 Ir1 P1 80.59(5)
P2 Ir1 P1 160.197(18)
C27 Ir1 H1A 86.5(10)
N1 Ir1 H1A 92.1(10)
P2 Ir1 H1A 91.4(11)
P1 Ir1 H1A 86.7(11)
C27 Ir1 H1B 89.6(12)
N1 Ir1 H1B 91.9(12)
P2 Ir1 H1B 92.1(12)
P1 Ir1 H1B 91.1(12)
H1A Ir1 H1B 175.1(16)
C6 P1 C18 104.35(10)
C6 P1 C15 105.55(9)
C18 P1 C15 103.32(10)
C6 P1 Ir1 100.88(7)
C18 P1 Ir1 121.93(7)
C15 P1 Ir1 118.79(7)
C13 P2 C21 106.32(9)
C13 P2 C24 104.40(9)
C21 P2 C24 103.58(9)
C13 P2 Ir1 101.27(7)
C21 P2 Ir1 122.41(7)
C24 P2 Ir1 117.03(7)
C8 N1 C1 122.84(17)
C8 N1 Ir1 118.56(13)
C1 N1 Ir1 118.60(13)
C27 N2 C28 122.76(17)
C27 N2 C29 122.23(17)
C28 N2 C29 114.96(16)
C32 N3 C30 112.0(2)
C32 N3 C31 110.5(2)
C30 N3 C31 111.22(18)
N1 C1 C6 118.30(17)
N1 C1 C2 124.35(19)
C6 C1 C2 117.13(18)
C3 C2 C1 121.1(2)
C3 C2 H2 119.5
C1 C2 H2 119.5
C2 C3 C4 122.24(19)
C2 C3 H3 118.9
C4 C3 H3 118.9
C5 C4 C3 117.08(19)
C5 C4 C7 122.1(2)
C3 C4 C7 120.8(2)
C4 C5 C6 122.0(2)
C4 C5 H5 119.0
C6 C5 H5 119.0
C5 C6 C1 120.42(18)
C5 C6 P1 124.62(16)
C1 C6 P1 114.90(14)
C4 C7 H7A 109.5
C4 C7 H7B 109.5
H7A C7 H7B 109.5
C4 C7 H7C 109.5
H7A C7 H7C 109.5
H7B C7 H7C 109.5
N1 C8 C9 124.62(18)
N1 C8 C13 118.37(17)
C9 C8 C13 116.88(18)
C10 C9 C8 121.12(19)
C10 C9 H9 119.4
C8 C9 H9 119.4
C9 C10 C11 122.08(19)
C9 C10 H10 119.0
C11 C10 H10 119.0
C12 C11 C10 117.3(2)
C12 C11 C14 121.9(2)
C10 C11 C14 120.9(2)
C11 C12 C13 122.0(2)
C11 C12 H12 119.0
C13 C12 H12 119.0
C12 C13 C8 120.62(18)
C12 C13 P2 125.70(16)
C8 C13 P2 113.68(15)
C11 C14 H14A 109.5
C11 C14 H14B 109.5
H14A C14 H14B 109.5
C11 C14 H14C 109.5
H14A C14 H14C 109.5
H14B C14 H14C 109.5
C16 C15 C17 109.73(17)
C16 C15 P1 109.79(14)
C17 C15 P1 115.48(16)
C16 C15 H15 107.2
C17 C15 H15 107.2
P1 C15 H15 107.2
C15 C16 H16A 109.5
C15 C16 H16B 109.5
H16A C16 H16B 109.5
C15 C16 H16C 109.5
H16A C16 H16C 109.5
H16B C16 H16C 109.5
C15 C17 H17A 109.5
C15 C17 H17B 109.5
H17A C17 H17B 109.5
C15 C17 H3A 109.5
H17A C17 H3A 109.5
H17B C17 H3A 109.5
C20 C18 C19 110.77(19)
C20 C18 P1 111.50(16)
C19 C18 P1 111.72(15)
C20 C18 H18 107.5
C19 C18 H18 107.5
P1 C18 H18 107.5
C18 C19 H19A 109.5
C18 C19 H19B 109.5
H19A C19 H19B 109.5
C18 C19 H19C 109.5
H19A C19 H19C 109.5
H19B C19 H19C 109.5
C18 C20 H20A 109.5
C18 C20 H20B 109.5
H20A C20 H20B 109.5
C18 C20 H20C 109.5
H20A C20 H20C 109.5
H20B C20 H20C 109.5
C22 C21 C23 110.18(17)
C22 C21 P2 111.61(14)
C23 C21 P2 110.90(15)
C22 C21 H21 108.0
C23 C21 H21 108.0
P2 C21 H21 108.0
C21 C22 H22A 109.5
C21 C22 H22B 109.5
H22A C22 H22B 109.5
C21 C22 H22C 109.5
H22A C22 H22C 109.5
H22B C22 H22C 109.5
C21 C23 H23A 109.5
C21 C23 H23B 109.5
H23A C23 H23B 109.5
C21 C23 H23C 109.5
H23A C23 H23C 109.5
H23B C23 H23C 109.5
C26 C24 C25 110.42(18)
C26 C24 P2 109.29(14)
C25 C24 P2 114.85(15)
C26 C24 H24 107.3
C25 C24 H24 107.3
P2 C24 H24 107.3
C24 C25 H25A 109.5
C24 C25 H25B 109.5
H25A C25 H25B 109.5
C24 C25 H25C 109.5
H25A C25 H25C 109.5
H25B C25 H25C 109.5
C24 C26 H26A 109.5
C24 C26 H26B 109.5
H26A C26 H26B 109.5
C24 C26 H26C 109.5
H26A C26 H26C 109.5
H26B C26 H26C 109.5
N2 C27 Ir1 133.34(15)
N2 C27 H27 113.3
Ir1 C27 H27 113.3
N2 C28 H28A 109.5
N2 C28 H28B 109.5
H28A C28 H28B 109.5
N2 C28 H28C 109.5
H28A C28 H28C 109.5
H28B C28 H28C 109.5
N2 C29 C30 113.59(17)
N2 C29 H29A 108.8
C30 C29 H29A 108.8
N2 C29 H29B 108.8
C30 C29 H29B 108.8
H29A C29 H29B 107.7
N3 C30 C29 111.67(16)
N3 C30 H30A 109.3
C29 C30 H30A 109.3
N3 C30 H30B 109.3
C29 C30 H30B 109.3
H30A C30 H30B 107.9
N3 C31 H31A 109.5
N3 C31 H31B 109.5
H31A C31 H31B 109.5
N3 C31 H31C 109.5
H31A C31 H31C 109.5
H31B C31 H31C 109.5
N3 C32 H32A 109.5
N3 C32 H32B 109.5
H32A C32 H32B 109.5
N3 C32 H32C 109.5
H32A C32 H32C 109.5
H32B C32 H32C 109.5
C59 Ir2 N4 175.96(8)
C59 Ir2 P3 96.22(6)
N4 Ir2 P3 80.99(5)
C59 Ir2 P4 102.33(6)
N4 Ir2 P4 80.41(5)
P3 Ir2 P4 161.397(18)
C59 Ir2 H2A 90.8(10)
N4 Ir2 H2A 86.3(10)
P3 Ir2 H2A 91.2(10)
P4 Ir2 H2A 87.2(10)
C59 Ir2 H2B 94.3(12)
N4 Ir2 H2B 88.5(12)
P3 Ir2 H2B 88.0(11)
P4 Ir2 H2B 92.0(11)
H2A Ir2 H2B 174.8(15)
C38 P3 C47 105.14(10)
C38 P3 C50 104.06(12)
C47 P3 C50 103.54(10)
C38 P3 Ir2 101.55(7)
C47 P3 Ir2 121.55(8)
C50 P3 Ir2 118.86(8)
C45 P4 C56 105.22(9)
C45 P4 C53 102.81(9)
C56 P4 C53 104.56(9)
C45 P4 Ir2 100.61(6)
C56 P4 Ir2 122.30(7)
C53 P4 Ir2 118.66(7)
C40 N4 C33 122.64(17)
C40 N4 Ir2 118.55(13)
C33 N4 Ir2 118.71(13)
C59 N5 C60 122.25(18)
C59 N5 C61 123.12(19)
C60 N5 C61 114.62(19)
C64 N6 C62 113.5(3)
C64 N6 C63 109.8(3)
C62 N6 C63 111.3(2)
N4 C33 C34 125.10(19)
N4 C33 C38 118.17(18)
C34 C33 C38 116.61(19)
C35 C34 C33 121.2(2)
C35 C34 H34 119.4
C33 C34 H34 119.4
C34 C35 C36 122.3(2)
C34 C35 H35 118.8
C36 C35 H35 118.8
C35 C36 C37 117.0(2)
C35 C36 C39 121.5(3)
C37 C36 C39 121.5(3)
C36 C37 C38 122.2(2)
C36 C37 H37 118.9
C38 C37 H37 118.9
C37 C38 C33 120.6(2)
C37 C38 P3 124.31(17)
C33 C38 P3 115.12(15)
C36 C39 H39A 109.5
C36 C39 H39B 109.5
H39A C39 H39B 109.5
C36 C39 H39C 109.5
H39A C39 H39C 109.5
H39B C39 H39C 109.5
N4 C40 C41 125.54(18)
N4 C40 C45 118.05(16)
C41 C40 C45 116.24(17)
C42 C41 C40 121.44(18)
C42 C41 H41 119.3
C40 C41 H41 119.3
C41 C42 C43 122.13(18)
C41 C42 H42 118.9
C43 C42 H42 118.9
C44 C43 C42 116.83(18)
C44 C43 C46 120.81(19)
C42 C43 C46 122.35(18)
C45 C44 C43 122.24(19)
C45 C44 H44 118.9
C43 C44 H44 118.9
C44 C45 C40 120.97(17)
C44 C45 P4 124.08(15)
C40 C45 P4 114.92(14)
C43 C46 H46A 109.5
C43 C46 H46B 109.5
H46A C46 H46B 109.5
C43 C46 H46C 109.5
H46A C46 H46C 109.5
H46B C46 H46C 109.5
C48 C47 C49 109.6(2)
C48 C47 P3 111.99(15)
C49 C47 P3 112.42(15)
C48 C47 H47 107.5
C49 C47 H47 107.5
P3 C47 H47 107.5
C47 C48 H48A 109.5
C47 C48 H48B 109.5
H48A C48 H48B 109.5
C47 C48 H48C 109.5
H48A C48 H48C 109.5
H48B C48 H48C 109.5
C47 C49 H49A 109.5
C47 C49 H49B 109.5
H49A C49 H49B 109.5
C47 C49 H49C 109.5
H49A C49 H49C 109.5
H49B C49 H49C 109.5
C51 C50 C52 106.2(3)
C51 C50 P3 113.8(2)
C52 C50 P3 109.47(18)
C51 C50 H50 109.1
C52 C50 H50 109.1
P3 C50 H50 109.1
C50 C51 H51A 109.5
C50 C51 H51B 109.5
H51A C51 H51B 109.5
C50 C51 H51C 109.5
H51A C51 H51C 109.5
H51B C51 H51C 109.5
C50 C52 H52A 109.5
C50 C52 H52B 109.5
H52A C52 H52B 109.5
C50 C52 H52C 109.5
H52A C52 H52C 109.5
H52B C52 H52C 109.5
C54 C53 C55 109.75(17)
C54 C53 P4 109.04(14)
C55 C53 P4 114.75(14)
C54 C53 H53 107.7
C55 C53 H53 107.7
P4 C53 H53 107.7
C53 C54 H54A 109.5
C53 C54 H54B 109.5
H54A C54 H54B 109.5
C53 C54 H54C 109.5
H54A C54 H54C 109.5
H54B C54 H54C 109.5
C53 C55 H55A 109.5
C53 C55 H55B 109.5
H55A C55 H55B 109.5
C53 C55 H55C 109.5
H55A C55 H55C 109.5
H55B C55 H55C 109.5
C58 C56 C57 110.22(18)
C58 C56 P4 110.48(14)
C57 C56 P4 113.07(15)
C58 C56 H56 107.6
C57 C56 H56 107.6
P4 C56 H56 107.6
C56 C57 H57A 109.5
C56 C57 H57B 109.5
H57A C57 H57B 109.5
C56 C57 H57C 109.5
H57A C57 H57C 109.5
H57B C57 H57C 109.5
C56 C58 H58A 109.5
C56 C58 H58B 109.5
H58A C58 H58B 109.5
C56 C58 H58C 109.5
H58A C58 H58C 109.5
H58B C58 H58C 109.5
N5 C59 Ir2 133.00(16)
N5 C59 H59 113.5
Ir2 C59 H59 113.5
N5 C60 H60A 109.5
N5 C60 H60B 109.5
H60A C60 H60B 109.5
N5 C60 H60C 109.5
H60A C60 H60C 109.5
H60B C60 H60C 109.5
N5 C61 C62 113.2(2)
N5 C61 H61A 108.9
C62 C61 H61A 108.9
N5 C61 H61B 108.9
C62 C61 H61B 108.9
H61A C61 H61B 107.8
N6 C62 C61 113.2(2)
N6 C62 H62A 108.9
C61 C62 H62A 108.9
N6 C62 H62B 108.9
C61 C62 H62B 108.9
H62A C62 H62B 107.7
N6 C63 H63A 109.5
N6 C63 H63B 109.5
H63A C63 H63B 109.5
N6 C63 H63C 109.5
H63A C63 H63C 109.5
H63B C63 H63C 109.5
N6 C64 H64A 109.5
N6 C64 H64B 109.5
H64A C64 H64B 109.5
N6 C64 H64C 109.5
H64A C64 H64C 109.5
H64B C64 H64C 109.5

loop_
_geom_bond_atom_site_label_1
_geom_bond_atom_site_label_2
_geom_bond_distance
Ir1 C27 1.9700(19)
Ir1 N1 2.1378(16)
Ir1 P2 2.2902(5)
Ir1 P1 2.2947(5)
Ir1 H1A 1.57(3)
Ir1 H1B 1.56(3)
P1 C6 1.821(2)
P1 C18 1.853(2)
P1 C15 1.860(2)
P2 C13 1.820(2)
P2 C21 1.849(2)
P2 C24 1.860(2)
N1 C8 1.376(3)
N1 C1 1.382(3)
N2 C27 1.318(2)
N2 C28 1.459(3)
N2 C29 1.469(3)
N3 C32 1.455(3)
N3 C30 1.458(3)
N3 C31 1.459(3)
C1 C6 1.414(3)
C1 C2 1.415(3)
C2 C3 1.382(3)
C2 H2 0.9300
C3 C4 1.397(3)
C3 H3 0.9300
C4 C5 1.395(3)
C4 C7 1.506(3)
C5 C6 1.402(3)
C5 H5 0.9300
C7 H7A 0.9600
C7 H7B 0.9600
C7 H7C 0.9600
C8 C9 1.417(3)
C8 C13 1.421(3)
C9 C10 1.385(3)
C9 H9 0.9300
C10 C11 1.401(3)
C10 H10 0.9300
C11 C12 1.393(3)
C11 C14 1.514(3)
C12 C13 1.401(3)
C12 H12 0.9300
C14 H14A 0.9600
C14 H14B 0.9600
C14 H14C 0.9600
C15 C16 1.528(3)
C15 C17 1.533(3)
C15 H15 0.9800
C16 H16A 0.9600
C16 H16B 0.9600
C16 H16C 0.9600
C17 H17A 0.9600
C17 H17B 0.9600
C17 H3A 0.9600
C18 C20 1.525(3)
C18 C19 1.530(3)
C18 H18 0.9800
C19 H19A 0.9600
C19 H19B 0.9600
C19 H19C 0.9600
C20 H20A 0.9600
C20 H20B 0.9600
C20 H20C 0.9600
C21 C22 1.525(3)
C21 C23 1.534(3)
C21 H21 0.9800
C22 H22A 0.9600
C22 H22B 0.9600
C22 H22C 0.9600
C23 H23A 0.9600
C23 H23B 0.9600
C23 H23C 0.9600
C24 C26 1.527(3)
C24 C25 1.533(3)
C24 H24 0.9800
C25 H25A 0.9600
C25 H25B 0.9600
C25 H25C 0.9600
C26 H26A 0.9600
C26 H26B 0.9600
C26 H26C 0.9600
C27 H27 0.9300
C28 H28A 0.9600
C28 H28B 0.9600
C28 H28C 0.9600
C29 C30 1.524(3)
C29 H29A 0.9700
C29 H29B 0.9700
C30 H30A 0.9700
C30 H30B 0.9700
C31 H31A 0.9600
C31 H31B 0.9600
C31 H31C 0.9600
C32 H32A 0.9600
C32 H32B 0.9600
C32 H32C 0.9600
Ir2 C59 1.960(2)
Ir2 N4 2.1428(16)
Ir2 P3 2.2794(5)
Ir2 P4 2.2928(5)
Ir2 H2A 1.65(3)
Ir2 H2B 1.63(3)
P3 C38 1.814(2)
P3 C47 1.857(2)
P3 C50 1.858(2)
P4 C45 1.8165(19)
P4 C56 1.854(2)
P4 C53 1.8665(19)
N4 C40 1.379(2)
N4 C33 1.385(3)
N5 C59 1.318(3)
N5 C60 1.466(3)
N5 C61 1.468(3)
N6 C64 1.428(4)
N6 C62 1.443(4)
N6 C63 1.480(4)
C33 C34 1.416(3)
C33 C38 1.419(3)
C34 C35 1.384(3)
C34 H34 0.9300
C35 C36 1.393(4)
C35 H35 0.9300
C36 C37 1.395(4)
C36 C39 1.507(4)
C37 C38 1.398(3)
C37 H37 0.9300
C39 H39A 0.9600
C39 H39B 0.9600
C39 H39C 0.9600
C40 C41 1.419(3)
C40 C45 1.419(3)
C41 C42 1.385(3)
C41 H41 0.9300
C42 C43 1.397(3)
C42 H42 0.9300
C43 C44 1.396(3)
C43 C46 1.509(3)
C44 C45 1.393(3)
C44 H44 0.9300
C46 H46A 0.9600
C46 H46B 0.9600
C46 H46C 0.9600
C47 C48 1.517(3)
C47 C49 1.529(3)
C47 H47 0.9800
C48 H48A 0.9600
C48 H48B 0.9600
C48 H48C 0.9600
C49 H49A 0.9600
C49 H49B 0.9600
C49 H49C 0.9600
C50 C51 1.439(4)
C50 C52 1.542(4)
C50 H50 0.9800
C51 H51A 0.9600
C51 H51B 0.9600
C51 H51C 0.9600
C52 H52A 0.9600
C52 H52B 0.9600
C52 H52C 0.9600
C53 C54 1.527(3)
C53 C55 1.532(3)
C53 H53 0.9800
C54 H54A 0.9600
C54 H54B 0.9600
C54 H54C 0.9600
C55 H55A 0.9600
C55 H55B 0.9600
C55 H55C 0.9600
C56 C58 1.531(3)
C56 C57 1.532(3)
C56 H56 0.9800
C57 H57A 0.9600
C57 H57B 0.9600
C57 H57C 0.9600
C58 H58A 0.9600
C58 H58B 0.9600
C58 H58C 0.9600
C59 H59 0.9300
C60 H60A 0.9600
C60 H60B 0.9600
C60 H60C 0.9600
C61 C62 1.521(4)
C61 H61A 0.9700
C61 H61B 0.9700
C62 H62A 0.9700
C62 H62B 0.9700
C63 H63A 0.9600
C63 H63B 0.9600
C63 H63C 0.9600
C64 H64A 0.9600
C64 H64B 0.9600
C64 H64C 0.9600
